data_7225557
loop_
_publ_author_name
'Li, Yulian'
'Yang, Jixing'
'Wang, Bin'
'Li, Yuesheng'

_publ_section_title
;
 Efficient copolymerization of ethylene with norbornene and its
 derivatives using half-metallocene zirconium(IV) catalysts
;
_journal_name_full 'RSC Adv.'
_journal_paper_doi 10.1039/C6RA11501B
_journal_year 2016
_chemical_formula_sum 'C30 H41 Cl2 O2 P Zr'
_chemical_formula_weight 626.72
_chemical_name_systematic
; 
 ? 
;
_space_group_IT_number 60
_symmetry_cell_setting orthorhombic
_symmetry_space_group_name_Hall '-P 2n 2ab'
_symmetry_space_group_name_H-M 'P b c n'
_atom_sites_solution_hydrogens geom
_atom_sites_solution_primary direct
_atom_sites_solution_secondary difmap
_audit_creation_method SHELXL-97
_audit_update_record
;
2016-04-21 deposited with the CCDC.
2016-06-15 downloaded from the CCDC.
;
_cell_angle_alpha 90.00
_cell_angle_beta 90.00
_cell_angle_gamma 90.00
_cell_formula_units_Z 8
_cell_length_a 20.3736(16)
_cell_length_b 21.5156(16)
_cell_length_c 13.6999(10)
_cell_measurement_temperature 185(2)
_cell_volume 6005.4(8)
_computing_structure_refinement 'SHELXL-97 (Sheldrick, 1997)'
_computing_structure_solution 'SHELXS-97 (Sheldrick, 1990)'
_diffrn_ambient_temperature 185(2)
_diffrn_measured_fraction_theta_full 0.971
_diffrn_measured_fraction_theta_max 0.971
_diffrn_measurement_device_type 'Bruker APEX CCD'
_diffrn_radiation_monochromator graphite
_diffrn_radiation_source 'fine-focus sealed tube'
_diffrn_radiation_type MoK\a
_diffrn_radiation_wavelength 0.71073
_diffrn_reflns_av_R_equivalents 0.0806
_diffrn_reflns_av_sigmaI/netI 0.0677
_diffrn_reflns_limit_h_max 26
_diffrn_reflns_limit_h_min -27
_diffrn_reflns_limit_k_max 28
_diffrn_reflns_limit_k_min -26
_diffrn_reflns_limit_l_max 7
_diffrn_reflns_limit_l_min -17
_diffrn_reflns_number 34222
_diffrn_reflns_theta_full 28.31
_diffrn_reflns_theta_max 28.31
_diffrn_reflns_theta_min 1.38
_exptl_absorpt_coefficient_mu 0.622
_exptl_absorpt_correction_T_max 0.8962
_exptl_absorpt_correction_T_min 0.8116
_exptl_crystal_colour colorless
_exptl_crystal_density_diffrn 1.386
_exptl_crystal_density_method 'not measured'
_exptl_crystal_description block
_exptl_crystal_F_000 2608
_exptl_crystal_size_max 0.35
_exptl_crystal_size_mid 0.28
_exptl_crystal_size_min 0.18
_refine_diff_density_max 1.299
_refine_diff_density_min -0.395
_refine_diff_density_rms 0.110
_refine_ls_extinction_method none
_refine_ls_goodness_of_fit_ref 1.092
_refine_ls_hydrogen_treatment mixed
_refine_ls_matrix_type full
_refine_ls_number_parameters 325
_refine_ls_number_reflns 7269
_refine_ls_number_restraints 0
_refine_ls_restrained_S_all 1.092
_refine_ls_R_factor_all 0.0934
_refine_ls_R_factor_gt 0.0579
_refine_ls_shift/su_max 0.001
_refine_ls_shift/su_mean 0.000
_refine_ls_structure_factor_coef Fsqd
_refine_ls_weighting_details 'calc w=1/[\s^2^(Fo^2^)+(0.0576P)^2^+0.0224P] where P=(Fo^2^+2Fc^2^)/3'
_refine_ls_weighting_scheme calc
_refine_ls_wR_factor_gt 0.1149
_refine_ls_wR_factor_ref 0.1288
_reflns_number_gt 5069
_reflns_number_total 7269
_reflns_threshold_expression >2sigma(I)
_cod_data_source_file c6ra11501b2.cif
_cod_data_source_block lyl129
_cod_original_sg_symbol_H-M Pbcn
_cod_database_code 7225557

loop_
_symmetry_equiv_pos_as_xyz
'x, y, z'
'-x+1/2, -y+1/2, z+1/2'
'-x, y, -z+1/2'
'x+1/2, -y+1/2, -z'
'-x, -y, -z'
'x-1/2, y-1/2, -z-1/2'
'x, -y, z-1/2'
'-x-1/2, y-1/2, z'

loop_
_atom_site_label
_atom_site_type_symbol
_atom_site_fract_x
_atom_site_fract_y
_atom_site_fract_z
_atom_site_U_iso_or_equiv
_atom_site_adp_type
_atom_site_occupancy
_atom_site_symmetry_multiplicity
_atom_site_calc_flag
_atom_site_refinement_flags
Zr1 Zr 0.163673(15) 0.267378(14) 0.62866(2) 0.02198(10) Uani 1 1 d .
P1 P 0.16309(4) 0.37639(4) 0.52249(6) 0.02334(19) Uani 1 1 d .
Cl2 Cl 0.17312(5) 0.23054(4) 0.45766(6) 0.0372(2) Uani 1 1 d .
Cl1 Cl 0.04385(4) 0.28646(4) 0.60725(7) 0.0353(2) Uani 1 1 d .
O1 O 0.25704(10) 0.29981(10) 0.61658(15) 0.0248(5) Uani 1 1 d .
O2 O 0.15697(10) 0.34369(10) 0.74675(17) 0.0262(5) Uani 1 1 d .
C2 C 0.35702(15) 0.34578(16) 0.5553(2) 0.0254(7) Uani 1 1 d .
C23 C 0.1794(2) 0.21025(18) 0.7917(3) 0.0439(10) Uani 1 1 d .
H23A H 0.1881 0.2303 0.8562 0.053 Uiso 1 1 calc R
C15 C 0.13381(16) 0.44904(15) 0.5763(2) 0.0248(7) Uani 1 1 d .
C6 C 0.25056(15) 0.38561(15) 0.5076(2) 0.0248(7) Uani 1 1 d .
C16 C 0.17538(18) 0.49459(17) 0.6129(3) 0.0338(8) Uani 1 1 d .
H16A H 0.2216 0.4891 0.6092 0.041 Uiso 1 1 calc R
C7 C 0.40067(16) 0.29848(17) 0.6080(3) 0.0312(8) Uani 1 1 d .
C1 C 0.28801(15) 0.34332(15) 0.5609(2) 0.0232(7) Uani 1 1 d .
C30 C 0.09812(17) 0.36166(19) 0.8016(3) 0.0368(9) Uani 1 1 d .
H30A H 0.0800 0.3257 0.8377 0.044 Uiso 1 1 calc R
H30B H 0.0639 0.3779 0.7571 0.044 Uiso 1 1 calc R
C11 C 0.38055(19) 0.48867(17) 0.3860(3) 0.0368(9) Uani 1 1 d .
C25 C 0.1276(2) 0.15866(18) 0.6705(3) 0.0472(11) Uani 1 1 d .
H25A H 0.0931 0.1344 0.6353 0.057 Uiso 1 1 calc R
C4 C 0.34778(16) 0.43572(16) 0.4438(3) 0.0314(8) Uani 1 1 d .
C19 C 0.04132(19) 0.51149(18) 0.6277(3) 0.0402(9) Uani 1 1 d .
H19A H -0.0048 0.5170 0.6330 0.048 Uiso 1 1 calc R
C5 C 0.28004(16) 0.43091(15) 0.4491(2) 0.0296(8) Uani 1 1 d .
H5A H 0.2534 0.4587 0.4126 0.036 Uiso 1 1 calc R
C9 C 0.38622(19) 0.23338(17) 0.5664(3) 0.0418(10) Uani 1 1 d .
H9A H 0.3950 0.2332 0.4960 0.063 Uiso 1 1 calc R
H9B H 0.3401 0.2228 0.5780 0.063 Uiso 1 1 calc R
H9C H 0.4144 0.2027 0.5986 0.063 Uiso 1 1 calc R
C27 C 0.21492(16) 0.36881(18) 0.7960(3) 0.0330(8) Uani 1 1 d .
H27A H 0.2357 0.4018 0.7562 0.040 Uiso 1 1 calc R
H27B H 0.2476 0.3357 0.8084 0.040 Uiso 1 1 calc R
C26 C 0.1949(2) 0.15531(18) 0.6528(3) 0.0449(10) Uani 1 1 d .
H26A H 0.2165 0.1282 0.6031 0.054 Uiso 1 1 calc R
C20 C 0.06629(17) 0.45818(17) 0.5851(3) 0.0329(8) Uani 1 1 d .
H20A H 0.0370 0.4273 0.5615 0.039 Uiso 1 1 calc R
C17 C 0.1497(2) 0.54817(19) 0.6549(3) 0.0423(10) Uani 1 1 d .
H17A H 0.1786 0.5793 0.6788 0.051 Uiso 1 1 calc R
C24 C 0.1179(2) 0.19257(17) 0.7563(3) 0.0456(11) Uani 1 1 d .
H24A H 0.0753 0.1974 0.7916 0.055 Uiso 1 1 calc R
C3 C 0.38380(16) 0.39238(16) 0.4969(3) 0.0303(8) Uani 1 1 d .
H3A H 0.4303 0.3947 0.4930 0.036 Uiso 1 1 calc R
C13 C 0.3461(2) 0.49850(18) 0.2875(3) 0.0476(11) Uani 1 1 d .
H13A H 0.2995 0.5074 0.2986 0.071 Uiso 1 1 calc R
H13B H 0.3504 0.4608 0.2478 0.071 Uiso 1 1 calc R
H13C H 0.3664 0.5336 0.2533 0.071 Uiso 1 1 calc R
C10 C 0.47413(17) 0.3118(2) 0.5939(3) 0.0481(11) Uani 1 1 d .
H10A H 0.4845 0.3118 0.5240 0.072 Uiso 1 1 calc R
H10B H 0.5000 0.2796 0.6268 0.072 Uiso 1 1 calc R
H10C H 0.4848 0.3525 0.6218 0.072 Uiso 1 1 calc R
C22 C 0.2269(2) 0.18672(17) 0.7284(3) 0.0430(10) Uani 1 1 d .
H22A H 0.2754 0.1869 0.7403 0.052 Uiso 1 1 calc R
C29 C 0.1205(2) 0.4108(2) 0.8704(3) 0.0525(12) Uani 1 1 d .
H29A H 0.1170 0.4525 0.8403 0.063 Uiso 1 1 calc R
H29B H 0.0943 0.4102 0.9313 0.063 Uiso 1 1 calc R
C8 C 0.38695(18) 0.2990(2) 0.7190(3) 0.0435(10) Uani 1 1 d .
H8A H 0.3404 0.2904 0.7306 0.065 Uiso 1 1 calc R
H8B H 0.3981 0.3399 0.7458 0.065 Uiso 1 1 calc R
H8C H 0.4137 0.2671 0.7509 0.065 Uiso 1 1 calc R
C18 C 0.0831(2) 0.55651(18) 0.6623(3) 0.0419(10) Uani 1 1 d .
H18A H 0.0660 0.5932 0.6913 0.050 Uiso 1 1 calc R
C12 C 0.4531(2) 0.4754(2) 0.3661(3) 0.0596(13) Uani 1 1 d .
H12A H 0.4761 0.4691 0.4281 0.089 Uiso 1 1 calc R
H12B H 0.4726 0.5108 0.3315 0.089 Uiso 1 1 calc R
H12C H 0.4571 0.4379 0.3259 0.089 Uiso 1 1 calc R
C14 C 0.3759(2) 0.54800(18) 0.4474(3) 0.0481(11) Uani 1 1 d .
H14A H 0.3984 0.5416 0.5098 0.072 Uiso 1 1 calc R
H14B H 0.3296 0.5578 0.4596 0.072 Uiso 1 1 calc R
H14C H 0.3965 0.5825 0.4122 0.072 Uiso 1 1 calc R
C28 C 0.1894(2) 0.3948(2) 0.8900(3) 0.0543(12) Uani 1 1 d .
H28A H 0.1924 0.3636 0.9429 0.065 Uiso 1 1 calc R
H28B H 0.2145 0.4322 0.9094 0.065 Uiso 1 1 calc R
C21 C 0.12629(19) 0.37908(18) 0.4013(3) 0.0372(9) Uani 1 1 d .
H21A H 0.1304 0.4212 0.3746 0.056 Uiso 1 1 calc R
H21B H 0.0797 0.3679 0.4057 0.056 Uiso 1 1 calc R
H21C H 0.1489 0.3496 0.3583 0.056 Uiso 1 1 calc R

loop_
_atom_site_aniso_label
_atom_site_aniso_U_11
_atom_site_aniso_U_22
_atom_site_aniso_U_33
_atom_site_aniso_U_23
_atom_site_aniso_U_13
_atom_site_aniso_U_12
Zr1 0.02307(17) 0.02360(17) 0.01927(16) -0.00079(13) 0.00056(13) -0.00001(13)
P1 0.0209(4) 0.0283(5) 0.0208(4) 0.0019(4) -0.0006(4) 0.0032(3)
Cl2 0.0492(6) 0.0385(5) 0.0240(4) -0.0081(4) -0.0001(4) 0.0057(4)
Cl1 0.0227(4) 0.0447(5) 0.0386(5) -0.0065(4) -0.0014(4) -0.0043(4)
O1 0.0209(11) 0.0302(13) 0.0232(12) 0.0022(10) 0.0017(10) 0.0017(9)
O2 0.0214(12) 0.0344(13) 0.0228(11) -0.0046(10) 0.0005(10) -0.0007(9)
C2 0.0232(16) 0.0308(18) 0.0222(16) -0.0071(15) 0.0029(14) 0.0012(13)
C23 0.072(3) 0.031(2) 0.029(2) 0.0087(17) -0.003(2) 0.002(2)
C15 0.0273(17) 0.0243(17) 0.0226(17) 0.0043(14) 0.0019(14) 0.0027(13)
C6 0.0207(16) 0.0285(18) 0.0251(17) -0.0034(14) 0.0027(14) 0.0027(13)
C16 0.033(2) 0.037(2) 0.032(2) -0.0044(17) 0.0037(16) -0.0032(15)
C7 0.0231(17) 0.042(2) 0.0288(19) -0.0017(17) -0.0038(15) 0.0063(15)
C1 0.0242(17) 0.0271(17) 0.0184(15) -0.0040(14) 0.0042(14) 0.0003(13)
C30 0.0292(19) 0.055(3) 0.0263(19) -0.0102(18) 0.0031(16) 0.0041(17)
C11 0.040(2) 0.030(2) 0.040(2) 0.0010(18) 0.0129(18) -0.0047(16)
C25 0.064(3) 0.025(2) 0.052(3) 0.008(2) -0.010(2) -0.0135(19)
C4 0.033(2) 0.0303(19) 0.0308(19) -0.0059(16) 0.0108(16) -0.0038(15)
C19 0.035(2) 0.045(2) 0.041(2) -0.002(2) 0.0013(18) 0.0134(17)
C5 0.033(2) 0.0280(19) 0.0281(18) 0.0028(16) 0.0036(16) 0.0036(15)
C9 0.044(2) 0.040(2) 0.041(2) -0.002(2) -0.0047(19) 0.0133(18)
C27 0.0288(19) 0.044(2) 0.0262(18) -0.0081(17) -0.0037(15) -0.0065(16)
C26 0.071(3) 0.026(2) 0.038(2) 0.0008(18) 0.005(2) 0.013(2)
C20 0.0305(19) 0.034(2) 0.035(2) -0.0010(17) -0.0023(16) 0.0027(15)
C17 0.054(3) 0.035(2) 0.038(2) -0.0065(18) 0.0105(19) -0.0107(18)
C24 0.056(3) 0.033(2) 0.047(3) 0.015(2) 0.016(2) -0.0014(19)
C3 0.0214(17) 0.040(2) 0.0297(19) -0.0056(17) 0.0046(15) -0.0031(15)
C13 0.072(3) 0.031(2) 0.040(2) 0.0065(19) 0.012(2) -0.010(2)
C10 0.027(2) 0.065(3) 0.052(3) -0.002(2) -0.0053(19) 0.0055(19)
C22 0.046(2) 0.036(2) 0.046(2) 0.018(2) -0.005(2) 0.0055(18)
C29 0.049(3) 0.067(3) 0.042(2) -0.025(2) 0.005(2) 0.006(2)
C8 0.037(2) 0.061(3) 0.033(2) 0.000(2) -0.0071(18) 0.0121(19)
C18 0.062(3) 0.031(2) 0.033(2) -0.0018(18) 0.010(2) 0.0086(19)
C12 0.053(3) 0.053(3) 0.073(3) 0.014(2) 0.034(3) -0.011(2)
C14 0.051(3) 0.037(2) 0.056(3) -0.012(2) 0.013(2) -0.0120(19)
C28 0.047(2) 0.072(3) 0.044(3) -0.032(2) 0.002(2) -0.009(2)
C21 0.043(2) 0.046(2) 0.0227(18) 0.0031(17) -0.0077(17) 0.0087(18)

loop_
_atom_type_symbol
_atom_type_description
_atom_type_scat_dispersion_real
_atom_type_scat_dispersion_imag
_atom_type_scat_source
C C 0.0033 0.0016 'International Tables Vol C Tables 4.2.6.8 and 6.1.1.4'
H H 0.0000 0.0000 'International Tables Vol C Tables 4.2.6.8 and 6.1.1.4'
O O 0.0106 0.0060 'International Tables Vol C Tables 4.2.6.8 and 6.1.1.4'
P P 0.1023 0.0942 'International Tables Vol C Tables 4.2.6.8 and 6.1.1.4'
Cl Cl 0.1484 0.1585 'International Tables Vol C Tables 4.2.6.8 and 6.1.1.4'
Zr Zr -2.9673 0.5597 'International Tables Vol C Tables 4.2.6.8 and 6.1.1.4'

loop_
_geom_angle_atom_site_label_1
_geom_angle_atom_site_label_2
_geom_angle_atom_site_label_3
_geom_angle
O1 Zr1 O2 82.43(8)
O1 Zr1 Cl2 87.72(6)
O2 Zr1 Cl2 153.31(6)
O1 Zr1 Cl1 148.24(7)
O2 Zr1 Cl1 84.69(5)
Cl2 Zr1 Cl1 91.00(3)
O1 Zr1 C26 95.91(12)
O2 Zr1 C26 127.17(11)
Cl2 Zr1 C26 78.37(10)
Cl1 Zr1 C26 114.91(11)
O1 Zr1 C25 127.64(12)
O2 Zr1 C25 118.92(12)
Cl2 Zr1 C25 86.62(11)
Cl1 Zr1 C25 83.90(11)
C26 Zr1 C25 32.18(14)
O1 Zr1 C24 127.87(12)
O2 Zr1 C24 86.96(11)
Cl2 Zr1 C24 118.27(10)
Cl1 Zr1 C24 80.03(10)
C26 Zr1 C24 52.97(13)
C25 Zr1 C24 31.96(13)
O1 Zr1 C22 78.74(11)
O2 Zr1 C22 97.93(11)
Cl2 Zr1 C22 104.40(10)
Cl1 Zr1 C22 131.93(10)
C26 Zr1 C22 31.98(13)
C25 Zr1 C22 52.79(14)
C24 Zr1 C22 52.43(13)
O1 Zr1 C23 96.77(11)
O2 Zr1 C23 74.84(11)
Cl2 Zr1 C23 131.17(10)
Cl1 Zr1 C23 107.67(10)
C26 Zr1 C23 52.80(13)
C25 Zr1 C23 52.72(14)
C24 Zr1 C23 31.65(13)
C22 Zr1 C23 31.57(12)
O1 Zr1 P1 70.70(6)
O2 Zr1 P1 76.39(6)
Cl2 Zr1 P1 76.94(3)
Cl1 Zr1 P1 78.10(3)
C26 Zr1 P1 152.25(10)
C25 Zr1 P1 155.25(10)
C24 Zr1 P1 153.54(10)
C22 Zr1 P1 149.37(9)
C23 Zr1 P1 149.90(10)
C6 P1 C21 107.43(17)
C6 P1 C15 105.90(15)
C21 P1 C15 101.89(16)
C6 P1 Zr1 98.55(11)
C21 P1 Zr1 120.59(13)
C15 P1 Zr1 121.03(11)
C1 O1 Zr1 135.62(19)
C27 O2 C30 109.0(2)
C27 O2 Zr1 122.56(19)
C30 O2 Zr1 126.49(19)
C3 C2 C1 116.7(3)
C3 C2 C7 121.4(3)
C1 C2 C7 121.9(3)
C22 C23 C24 107.9(4)
C22 C23 Zr1 73.7(2)
C24 C23 Zr1 73.5(2)
C22 C23 H23A 125.7
C24 C23 H23A 125.7
Zr1 C23 H23A 125.7
C16 C15 C20 118.1(3)
C16 C15 P1 123.4(3)
C20 C15 P1 118.5(3)
C1 C6 C5 121.4(3)
C1 C6 P1 114.2(2)
C5 C6 P1 124.5(3)
C15 C16 C17 120.3(4)
C15 C16 H16A 119.8
C17 C16 H16A 119.8
C2 C7 C9 108.5(3)
C2 C7 C10 112.5(3)
C9 C7 C10 108.0(3)
C2 C7 C8 110.7(3)
C9 C7 C8 109.7(3)
C10 C7 C8 107.4(3)
O1 C1 C6 119.2(3)
O1 C1 C2 121.2(3)
C6 C1 C2 119.6(3)
O2 C30 C29 105.2(3)
O2 C30 H30A 110.7
C29 C30 H30A 110.7
O2 C30 H30B 110.7
C29 C30 H30B 110.7
H30A C30 H30B 108.8
C14 C11 C13 109.8(3)
C14 C11 C12 108.3(3)
C13 C11 C12 108.1(3)
C14 C11 C4 107.9(3)
C13 C11 C4 110.8(3)
C12 C11 C4 111.9(3)
C26 C25 C24 108.1(4)
C26 C25 Zr1 73.8(2)
C24 C25 Zr1 75.4(2)
C26 C25 H25A 125.5
C24 C25 H25A 125.5
Zr1 C25 H25A 125.5
C5 C4 C3 116.6(3)
C5 C4 C11 120.9(3)
C3 C4 C11 122.4(3)
C18 C19 C20 120.1(4)
C18 C19 H19A 119.9
C20 C19 H19A 119.9
C4 C5 C6 120.7(3)
C4 C5 H5A 119.7
C6 C5 H5A 119.7
C7 C9 H9A 109.5
C7 C9 H9B 109.5
H9A C9 H9B 109.5
C7 C9 H9C 109.5
H9A C9 H9C 109.5
H9B C9 H9C 109.5
O2 C27 C28 104.7(3)
O2 C27 H27A 110.8
C28 C27 H27A 110.8
O2 C27 H27B 110.8
C28 C27 H27B 110.8
H27A C27 H27B 108.9
C22 C26 C25 107.8(4)
C22 C26 Zr1 75.7(2)
C25 C26 Zr1 74.0(2)
C22 C26 H26A 125.6
C25 C26 H26A 125.6
Zr1 C26 H26A 125.6
C19 C20 C15 121.1(3)
C19 C20 H20A 119.5
C15 C20 H20A 119.5
C18 C17 C16 120.7(4)
C18 C17 H17A 119.6
C16 C17 H17A 119.6
C23 C24 C25 108.0(4)
C23 C24 Zr1 74.8(2)
C25 C24 Zr1 72.7(2)
C23 C24 H24A 125.7
C25 C24 H24A 125.7
Zr1 C24 H24A 125.7
C4 C3 C2 125.1(3)
C4 C3 H3A 117.4
C2 C3 H3A 117.4
C11 C13 H13A 109.5
C11 C13 H13B 109.5
H13A C13 H13B 109.5
C11 C13 H13C 109.5
H13A C13 H13C 109.5
H13B C13 H13C 109.5
C7 C10 H10A 109.5
C7 C10 H10B 109.5
H10A C10 H10B 109.5
C7 C10 H10C 109.5
H10A C10 H10C 109.5
H10B C10 H10C 109.5
C23 C22 C26 108.2(4)
C23 C22 Zr1 74.7(2)
C26 C22 Zr1 72.4(2)
C23 C22 H22A 125.6
C26 C22 H22A 125.6
Zr1 C22 H22A 125.6
C28 C29 C30 103.9(3)
C28 C29 H29A 111.0
C30 C29 H29A 111.0
C28 C29 H29B 111.0
C30 C29 H29B 111.0
H29A C29 H29B 109.0
C7 C8 H8A 109.5
C7 C8 H8B 109.5
H8A C8 H8B 109.5
C7 C8 H8C 109.5
H8A C8 H8C 109.5
H8B C8 H8C 109.5
C19 C18 C17 119.7(4)
C19 C18 H18A 120.2
C17 C18 H18A 120.2
C11 C12 H12A 109.5
C11 C12 H12B 109.5
H12A C12 H12B 109.5
C11 C12 H12C 109.5
H12A C12 H12C 109.5
H12B C12 H12C 109.5
C11 C14 H14A 109.5
C11 C14 H14B 109.5
H14A C14 H14B 109.5
C11 C14 H14C 109.5
H14A C14 H14C 109.5
H14B C14 H14C 109.5
C29 C28 C27 105.2(3)
C29 C28 H28A 110.7
C27 C28 H28A 110.7
C29 C28 H28B 110.7
C27 C28 H28B 110.7
H28A C28 H28B 108.8
P1 C21 H21A 109.5
P1 C21 H21B 109.5
H21A C21 H21B 109.5
P1 C21 H21C 109.5
H21A C21 H21C 109.5
H21B C21 H21C 109.5

loop_
_geom_bond_atom_site_label_1
_geom_bond_atom_site_label_2
_geom_bond_distance
Zr1 O1 2.033(2)
Zr1 O2 2.309(2)
Zr1 Cl2 2.4806(9)
Zr1 Cl1 2.4929(9)
Zr1 C26 2.516(4)
Zr1 C25 2.518(4)
Zr1 C24 2.552(4)
Zr1 C22 2.557(4)
Zr1 C23 2.569(4)
Zr1 P1 2.7599(9)
P1 C6 1.805(3)
P1 C21 1.823(4)
P1 C15 1.828(3)
O1 C1 1.363(4)
O2 C27 1.463(4)
O2 C30 1.467(4)
C2 C3 1.394(5)
C2 C1 1.409(4)
C2 C7 1.533(5)
C23 C22 1.394(5)
C23 C24 1.397(6)
C23 H23A 1.0000
C15 C16 1.389(5)
C15 C20 1.395(5)
C6 C1 1.394(4)
C6 C5 1.397(4)
C16 C17 1.391(5)
C16 H16A 0.9500
C7 C9 1.541(5)
C7 C10 1.536(5)
C7 C8 1.546(5)
C30 C29 1.489(5)
C30 H30A 0.9900
C30 H30B 0.9900
C11 C14 1.532(5)
C11 C13 1.535(5)
C11 C12 1.530(5)
C11 C4 1.540(5)
C25 C26 1.395(6)
C25 C24 1.397(6)
C25 H25A 1.0000
C4 C5 1.386(5)
C4 C3 1.392(5)
C19 C18 1.374(5)
C19 C20 1.384(5)
C19 H19A 0.9500
C5 H5A 0.9500
C9 H9A 0.9800
C9 H9B 0.9800
C9 H9C 0.9800
C27 C28 1.498(5)
C27 H27A 0.9900
C27 H27B 0.9900
C26 C22 1.398(6)
C26 H26A 1.0000
C20 H20A 0.9500
C17 C18 1.372(6)
C17 H17A 0.9500
C24 H24A 1.0000
C3 H3A 0.9500
C13 H13A 0.9800
C13 H13B 0.9800
C13 H13C 0.9800
C10 H10A 0.9800
C10 H10B 0.9800
C10 H10C 0.9800
C22 H22A 1.0000
C29 C28 1.470(6)
C29 H29A 0.9900
C29 H29B 0.9900
C8 H8A 0.9800
C8 H8B 0.9800
C8 H8C 0.9800
C18 H18A 0.9500
C12 H12A 0.9800
C12 H12B 0.9800
C12 H12C 0.9800
C14 H14A 0.9800
C14 H14B 0.9800
C14 H14C 0.9800
C28 H28A 0.9900
C28 H28B 0.9900
C21 H21A 0.9800
C21 H21B 0.9800
C21 H21C 0.9800
